data_4346560
loop_
_publ_author_name
'North, Andrea J.'
'Hayne, David J.'
'Schieber, Christine'
'Price, Katherine'
'White, Anthony R.'
'Crouch, Peter J.'
'Rigopoulos, Angela'
'O'Keefe, Graeme J'
'Tochon-Danguy, Henri'
'Scott, Andrew M.'
'White, Jonathan M.'
'Ackermann, Uwe'
'Donnelly, Paul S.'

_publ_section_title
;
 Toward hypoxia-selective rhenium and technetium tricarbonyl complexes.
;
_journal_issue 19
_journal_name_full 'Inorganic chemistry'
_journal_page_first 9594
_journal_page_last 9610
_journal_paper_doi 10.1021/acs.inorgchem.5b01691
_journal_volume 54
_journal_year 2015
_chemical_formula_sum 'C15 H10 Br N4 O5 Re'
_chemical_formula_weight 592.38
_space_group_crystal_system triclinic
_space_group_IT_number 2
_space_group_name_Hall '-P 1'
_space_group_name_H-M_alt 'P -1'
_atom_sites_solution_hydrogens geom
_audit_creation_method SHELXL-2014/7
_cell_angle_alpha 98.322(18)
_cell_angle_beta 98.896(19)
_cell_angle_gamma 101.067(19)
_cell_formula_units_Z 2
_cell_length_a 6.7204(16)
_cell_length_b 10.010(2)
_cell_length_c 13.421(3)
_cell_measurement_temperature 130.0(2)
_cell_measurement_theta_max 72.6037
_cell_measurement_theta_min 4.5701
_cell_volume 861.1(3)
_computing_cell_refinement
;
CrysAlis RED, Oxford Diffraction Ltd.,
Version 1.171.32.15 (release 10-01-2008 CrysAlis171 .NET)
(compiled Jan 10 2008,16:37:18)
;
_computing_data_collection
;
CrysAlis CCD, Oxford Diffraction Ltd.,
Version 1.171.32.15 (release 10-01-2008 CrysAlis171 .NET)
(compiled Jan 10 2008,16:37:18)
;
_computing_data_reduction
;
CrysAlis RED, Oxford Diffraction Ltd.,
Version 1.171.32.15 (release 10-01-2008 CrysAlis171 .NET)
(compiled Jan 10 2008,16:37:18)
;
_computing_structure_refinement 'SHELXL-2014/7 (Sheldrick, 2014)'
_diffrn_ambient_temperature 130.0(2)
_diffrn_measured_fraction_theta_full 0.983
_diffrn_measured_fraction_theta_max 0.983
_diffrn_measurement_device_type 'Oxford XCalibur CCD diffractometer'
_diffrn_measurement_method 'phi and omega scans'
_diffrn_radiation_monochromator graphite
_diffrn_radiation_source 'Enhance (Cu) X-ray Source'
_diffrn_radiation_type 'Cu K\a'
_diffrn_radiation_wavelength 1.5418
_diffrn_reflns_av_R_equivalents 0.0494
_diffrn_reflns_av_unetI/netI 0.0599
_diffrn_reflns_Laue_measured_fraction_full 0.983
_diffrn_reflns_Laue_measured_fraction_max 0.983
_diffrn_reflns_limit_h_max 8
_diffrn_reflns_limit_h_min -7
_diffrn_reflns_limit_k_max 9
_diffrn_reflns_limit_k_min -11
_diffrn_reflns_limit_l_max 16
_diffrn_reflns_limit_l_min -15
_diffrn_reflns_number 4564
_diffrn_reflns_point_group_measured_fraction_full 0.983
_diffrn_reflns_point_group_measured_fraction_max 0.983
_diffrn_reflns_theta_full 67.486
_diffrn_reflns_theta_max 67.486
_diffrn_reflns_theta_min 4.576
_exptl_absorpt_coefficient_mu 16.854
_exptl_absorpt_correction_T_max 1.00000
_exptl_absorpt_correction_T_min 0.61620
_exptl_absorpt_correction_type multi-scan
_exptl_absorpt_process_details
;
CrysAlis RED, Oxford Diffraction Ltd.,
Version 1.171.32.15 (release 10-01-2008 CrysAlis171 .NET)
(compiled Jan 10 2008,16:37:18)
Empirical absorption correction using spherical harmonics,
 implemented in SCALE3 ABSPACK scaling algorithm.
;
_exptl_crystal_colour colourless
_exptl_crystal_density_diffrn 2.285
_exptl_crystal_description rod
_exptl_crystal_F_000 556
_refine_diff_density_max 2.471
_refine_diff_density_min -1.849
_refine_diff_density_rms 0.237
_refine_ls_extinction_method none
_refine_ls_goodness_of_fit_ref 1.037
_refine_ls_hydrogen_treatment constr
_refine_ls_matrix_type full
_refine_ls_number_parameters 235
_refine_ls_number_reflns 3022
_refine_ls_number_restraints 0
_refine_ls_restrained_S_all 1.037
_refine_ls_R_factor_all 0.0534
_refine_ls_R_factor_gt 0.0430
_refine_ls_shift/su_max 0.001
_refine_ls_shift/su_mean 0.000
_refine_ls_structure_factor_coef Fsqd
_refine_ls_weighting_details 'w=1/[\s^2^(Fo^2^)+(0.0695P)^2^] where P=(Fo^2^+2Fc^2^)/3'
_refine_ls_weighting_scheme calc
_refine_ls_wR_factor_gt 0.1060
_refine_ls_wR_factor_ref 0.1123
_reflns_Friedel_coverage 0.000
_reflns_number_gt 2597
_reflns_number_total 3022
_reflns_threshold_expression 'I > 2\s(I)'
_cod_data_source_file ic5b01691_si_002.cif
_cod_data_source_block shelx
_cod_database_code 4346560
_shelx_shelxl_version_number 2014/7
_shelx_space_group_comment
;
The symmetry employed for this shelxl refinement is uniquely defined
by the following loop, which should always be used as a source of
symmetry information in preference to the above space-group names.
They are only intended as comments.
;

loop_
_space_group_symop_operation_xyz
'x, y, z'
'-x, -y, -z'

loop_
_atom_site_label
_atom_site_type_symbol
_atom_site_fract_x
_atom_site_fract_y
_atom_site_fract_z
_atom_site_U_iso_or_equiv
_atom_site_adp_type
_atom_site_occupancy
_atom_site_site_symmetry_order
_atom_site_calc_flag
_atom_site_refinement_flags_posn
_atom_site_refinement_flags_adp
C4 C 1.0866(15) 1.3821(9) 0.9121(7) 0.026(2) Uani 1 1 d . .
H2 H 1.1842 1.4650 0.9332 0.031 Uiso 1 1 calc R U
C15 C 0.7622(16) 0.9030(9) 0.5622(7) 0.027(2) Uani 1 1 d . .
O3 O 0.6901(12) 0.9425(8) 0.4928(5) 0.0394(18) Uani 1 1 d . .
C1 C 0.7957(13) 1.1312(8) 0.8503(6) 0.0187(18) Uani 1 1 d . .
C2 C 0.9929(14) 1.1325(8) 0.9012(7) 0.0205(18) Uani 1 1 d . .
H8 H 1.0293 1.0508 0.9142 0.025 Uiso 1 1 calc R U
C3 C 1.1329(13) 1.2569(9) 0.9318(6) 0.0183(17) Uani 1 1 d . .
C5 C 0.8887(15) 1.3782(9) 0.8597(7) 0.029(2) Uani 1 1 d . .
H4 H 0.8536 1.4592 0.8441 0.035 Uiso 1 1 calc R U
C6 C 0.7439(15) 1.2535(10) 0.8308(7) 0.027(2) Uani 1 1 d . .
H5 H 0.6109 1.2522 0.7981 0.032 Uiso 1 1 calc R U
C7 C 0.6384(14) 1.0020(9) 0.8208(6) 0.0212(18) Uani 1 1 d . .
H7 H 0.5126 1.0012 0.8417 0.025 Uiso 1 1 calc R U
C8 C 0.5118(13) 0.6510(9) 0.7064(7) 0.0197(18) Uani 1 1 d . .
C9 C 0.3575(14) 0.5323(9) 0.7032(7) 0.0226(19) Uani 1 1 d . .
H9 H 0.2450 0.5380 0.7350 0.027 Uiso 1 1 calc R U
C10 C 0.3773(15) 0.4099(9) 0.6529(7) 0.027(2) Uani 1 1 d . .
H10 H 0.2754 0.3308 0.6483 0.032 Uiso 1 1 calc R U
C11 C 0.5491(14) 0.4007(9) 0.6076(7) 0.0235(19) Uani 1 1 d . .
H11 H 0.5662 0.3161 0.5753 0.028 Uiso 1 1 calc R U
C12 C 0.6901(14) 0.5195(9) 0.6121(7) 0.0213(18) Uani 1 1 d . .
H12 H 0.8031 0.5147 0.5807 0.026 Uiso 1 1 calc R U
C13 C 1.0972(15) 1.0119(9) 0.7058(7) 0.025(2) Uani 1 1 d . .
C14 C 1.0626(15) 0.7689(9) 0.5891(7) 0.024(2) Uani 1 1 d . .
N1 N 0.6605(11) 0.8896(7) 0.7683(5) 0.0191(15) Uani 1 1 d . .
N2 N 0.4983(11) 0.7765(7) 0.7562(6) 0.0236(17) Uani 1 1 d . .
H2A H 0.3892 0.7854 0.7801 0.028 Uiso 1 1 calc R U
N3 N 0.6741(11) 0.6468(7) 0.6611(5) 0.0187(15) Uani 1 1 d . .
N4 N 1.3344(12) 1.2614(8) 0.9939(6) 0.0285(18) Uani 1 1 d . .
O1 O 1.2239(10) 1.1105(6) 0.7205(5) 0.0299(15) Uani 1 1 d . .
O2 O 1.1548(12) 0.7237(7) 0.5343(5) 0.0371(18) Uani 1 1 d . .
O4 O 1.3893(11) 1.1504(7) 0.9937(5) 0.0338(16) Uani 1 1 d . .
O5 O 1.4390(11) 1.3717(7) 1.0423(6) 0.0397(18) Uani 1 1 d . .
Br1 Br 1.06045(13) 0.76348(9) 0.84372(7) 0.0204(2) Uani 1 1 d . .
Re1 Re 0.89391(6) 0.84027(4) 0.67764(3) 0.01729(15) Uani 1 1 d . .

loop_
_atom_site_aniso_label
_atom_site_aniso_U_11
_atom_site_aniso_U_22
_atom_site_aniso_U_33
_atom_site_aniso_U_23
_atom_site_aniso_U_13
_atom_site_aniso_U_12
C4 0.035(6) 0.016(4) 0.024(5) 0.004(3) 0.010(4) -0.004(4)
C15 0.038(6) 0.015(4) 0.029(5) 0.006(4) 0.019(4) -0.005(4)
O3 0.052(5) 0.038(4) 0.029(4) 0.013(3) 0.008(3) 0.006(4)
C1 0.022(5) 0.014(4) 0.020(4) 0.001(3) 0.007(4) 0.001(3)
C2 0.021(5) 0.015(4) 0.026(4) 0.002(3) 0.008(4) 0.003(3)
C3 0.013(4) 0.022(4) 0.019(4) 0.004(3) 0.003(3) 0.002(3)
C5 0.028(6) 0.020(4) 0.037(5) 0.004(4) 0.001(4) 0.007(4)
C6 0.019(5) 0.027(5) 0.031(5) 0.004(4) 0.000(4) 0.001(4)
C7 0.019(5) 0.025(4) 0.021(4) 0.001(3) 0.006(4) 0.006(4)
C8 0.012(5) 0.020(4) 0.026(4) 0.002(3) 0.003(4) 0.004(3)
C9 0.013(5) 0.022(4) 0.034(5) 0.002(4) 0.005(4) 0.006(3)
C10 0.028(5) 0.016(4) 0.026(5) -0.002(4) 0.001(4) -0.011(4)
C11 0.022(5) 0.022(4) 0.022(4) -0.003(3) -0.001(4) 0.003(4)
C12 0.017(5) 0.020(4) 0.026(4) 0.003(3) 0.002(4) 0.004(3)
C13 0.032(6) 0.023(5) 0.023(4) 0.002(4) 0.014(4) 0.009(4)
C14 0.025(5) 0.023(4) 0.029(5) 0.013(4) 0.012(4) 0.001(4)
N1 0.014(4) 0.012(3) 0.026(4) -0.001(3) 0.001(3) -0.004(3)
N2 0.017(4) 0.016(3) 0.037(4) 0.003(3) 0.014(3) -0.003(3)
N3 0.019(4) 0.011(3) 0.024(4) 0.001(3) 0.007(3) -0.001(3)
N4 0.025(5) 0.030(4) 0.026(4) -0.002(3) 0.007(3) -0.001(3)
O1 0.031(4) 0.015(3) 0.037(4) 0.002(3) 0.008(3) -0.011(3)
O2 0.043(5) 0.034(4) 0.037(4) -0.001(3) 0.026(4) 0.006(3)
O4 0.026(4) 0.034(4) 0.038(4) 0.001(3) 0.002(3) 0.006(3)
O5 0.027(4) 0.031(4) 0.048(4) 0.000(3) -0.005(3) -0.010(3)
Br1 0.0185(5) 0.0196(4) 0.0225(4) 0.0025(3) 0.0047(4) 0.0028(3)
Re1 0.0174(2) 0.0140(2) 0.0189(2) 0.00038(13) 0.00499(15) 0.00033(14)

loop_
_atom_type_symbol
_atom_type_description
_atom_type_scat_dispersion_real
_atom_type_scat_dispersion_imag
_atom_type_scat_source
C C 0.0181 0.0091 'International Tables Vol C Tables 4.2.6.8 and 6.1.1.4'
H H 0.0000 0.0000 'International Tables Vol C Tables 4.2.6.8 and 6.1.1.4'
N N 0.0311 0.0180 'International Tables Vol C Tables 4.2.6.8 and 6.1.1.4'
O O 0.0492 0.0322 'International Tables Vol C Tables 4.2.6.8 and 6.1.1.4'
Br Br -0.6763 1.2805 'International Tables Vol C Tables 4.2.6.8 and 6.1.1.4'
Re Re -5.2083 5.8923 'International Tables Vol C Tables 4.2.6.8 and 6.1.1.4'

loop_
_geom_angle_atom_site_label_1
_geom_angle_atom_site_label_2
_geom_angle_atom_site_label_3
_geom_angle
C5 C4 C3 117.6(8)
C5 C4 H2 121.2
C3 C4 H2 121.2
O3 C15 Re1 177.6(8)
C6 C1 C2 120.1(8)
C6 C1 C7 119.3(8)
C2 C1 C7 120.5(8)
C3 C2 C1 118.7(8)
C3 C2 H8 120.7
C1 C2 H8 120.7
C2 C3 C4 122.7(8)
C2 C3 N4 119.2(8)
C4 C3 N4 118.0(8)
C6 C5 C4 120.2(9)
C6 C5 H4 119.9
C4 C5 H4 119.9
C1 C6 C5 120.7(9)
C1 C6 H5 119.7
C5 C6 H5 119.7
N1 C7 C1 125.2(8)
N1 C7 H7 117.4
C1 C7 H7 117.4
N3 C8 N2 117.2(8)
N3 C8 C9 122.5(8)
N2 C8 C9 120.3(8)
C10 C9 C8 118.2(8)
C10 C9 H9 120.9
C8 C9 H9 120.9
C9 C10 C11 120.8(8)
C9 C10 H10 119.6
C11 C10 H10 119.6
C12 C11 C10 117.8(8)
C12 C11 H11 121.1
C10 C11 H11 121.1
C11 C12 N3 123.3(8)
C11 C12 H12 118.4
N3 C12 H12 118.4
O1 C13 Re1 176.8(8)
O2 C14 Re1 177.1(9)
C7 N1 N2 115.6(7)
C7 N1 Re1 133.2(6)
N2 N1 Re1 110.9(5)
C8 N2 N1 119.9(7)
C8 N2 H2A 120.0
N1 N2 H2A 120.0
C8 N3 C12 117.3(7)
C8 N3 Re1 116.3(5)
C12 N3 Re1 126.3(6)
O5 N4 O4 123.4(9)
O5 N4 C3 119.7(8)
O4 N4 C3 116.9(7)
C15 Re1 C14 87.1(4)
C15 Re1 C13 87.8(4)
C14 Re1 C13 86.8(4)
C15 Re1 N3 97.2(3)
C14 Re1 N3 95.5(3)
C13 Re1 N3 174.6(3)
C15 Re1 N1 91.6(3)
C14 Re1 N1 170.3(3)
C13 Re1 N1 102.8(3)
N3 Re1 N1 75.1(2)
C15 Re1 Br1 176.1(3)
C14 Re1 Br1 96.8(3)
C13 Re1 Br1 91.9(3)
N3 Re1 Br1 83.0(2)
N1 Re1 Br1 84.61(19)

loop_
_geom_bond_atom_site_label_1
_geom_bond_atom_site_label_2
_geom_bond_distance
C4 C5 1.395(14)
C4 C3 1.400(12)
C4 H2 0.9300
C15 O3 1.140(12)
C15 Re1 1.910(10)
C1 C6 1.384(12)
C1 C2 1.391(13)
C1 C7 1.465(12)
C2 C3 1.373(12)
C2 H8 0.9300
C3 N4 1.465(12)
C5 C6 1.390(13)
C5 H4 0.9300
C6 H5 0.9300
C7 N1 1.285(11)
C7 H7 0.9300
C8 N3 1.332(11)
C8 N2 1.361(11)
C8 C9 1.410(12)
C9 C10 1.352(12)
C9 H9 0.9300
C10 C11 1.397(13)
C10 H10 0.9300
C11 C12 1.358(13)
C11 H11 0.9300
C12 N3 1.379(11)
C12 H12 0.9300
C13 O1 1.143(11)
C13 Re1 1.927(9)
C14 O2 1.132(11)
C14 Re1 1.921(9)
N1 N2 1.383(9)
N1 Re1 2.213(7)
N2 H2A 0.8600
N3 Re1 2.158(7)
N4 O5 1.220(10)
N4 O4 1.236(11)
Br1 Re1 2.6204(11)

loop_
_geom_torsion_atom_site_label_1
_geom_torsion_atom_site_label_2
_geom_torsion_atom_site_label_3
_geom_torsion_atom_site_label_4
_geom_torsion
C6 C1 C2 C3 0.4(13)
C7 C1 C2 C3 -177.0(8)
C1 C2 C3 C4 -1.3(13)
C1 C2 C3 N4 174.2(7)
C5 C4 C3 C2 0.4(13)
C5 C4 C3 N4 -175.2(8)
C3 C4 C5 C6 1.4(14)
C2 C1 C6 C5 1.4(14)
C7 C1 C6 C5 178.8(8)
C4 C5 C6 C1 -2.3(15)
C6 C1 C7 N1 129.3(10)
C2 C1 C7 N1 -53.3(13)
N3 C8 C9 C10 0.6(14)
N2 C8 C9 C10 180.0(9)
C8 C9 C10 C11 1.7(14)
C9 C10 C11 C12 -2.8(14)
C10 C11 C12 N3 1.6(14)
C1 C7 N1 N2 174.9(8)
C1 C7 N1 Re1 -12.3(14)
N3 C8 N2 N1 -7.4(13)
C9 C8 N2 N1 173.2(8)
C7 N1 N2 C8 -176.6(8)
Re1 N1 N2 C8 9.0(10)
N2 C8 N3 C12 178.9(8)
C9 C8 N3 C12 -1.7(13)
N2 C8 N3 Re1 1.5(11)
C9 C8 N3 Re1 -179.1(7)
C11 C12 N3 C8 0.5(13)
C11 C12 N3 Re1 177.7(7)
C2 C3 N4 O5 -162.0(8)
C4 C3 N4 O5 13.8(12)
C2 C3 N4 O4 18.2(12)
C4 C3 N4 O4 -166.1(8)
